data_2209993
loop_
_publ_author_name
'Rodr\'iguez de Barbar\'in, Cecilia'
'Bern\`es, Sylvain'
'Macossay, Javier'
'Cassidy, Patrick E.'

_publ_section_title
;
 4-Fluorophenyl
 4-{1,1,1,3,3,3-hexafluoro-2-[4-(4-fluorobenzoyl)phenyl]-2-propyl}phenyl
 ketone
;
_journal_coeditor_code SA2011
_journal_issue 8
_journal_name_full 'Acta Crystallographica Section E'
_journal_page_first o3600
_journal_page_last o3601
_journal_paper_doi 10.1107/S1600536806028224
_journal_volume 62
_journal_year 2006
_chemical_formula_iupac 'C29 H16 F8 O2'
_chemical_formula_moiety 'C29 H16 F8 O2'
_chemical_formula_sum 'C29 H16 F8 O2'
_chemical_formula_weight 548.42
_chemical_melting_point 616
_chemical_name_common
;
2,2-Bis[4-(4-fluorobenzoyl)benzyl]hexafluoropropane
;
_chemical_name_systematic
;4-Fluorophenyl
4-{1,1,1,3,3,3-hexafluoro-2-[4-(4-fluorobenzoyl)phenyl]-2-propyl}phenyl
 ketone
;
_space_group_IT_number 14
_symmetry_cell_setting monoclinic
_symmetry_space_group_name_Hall '-P 2yn'
_symmetry_space_group_name_H-M 'P 1 21/n 1'
_atom_sites_solution_hydrogens geom
_atom_sites_solution_primary direct
_atom_sites_solution_secondary difmap
_audit_creation_method SHELXL-Plus
_cell_angle_alpha 90.00
_cell_angle_beta 90.68(4)
_cell_angle_gamma 90.00
_cell_formula_units_Z 4
_cell_length_a 9.940(2)
_cell_length_b 11.202(5)
_cell_length_c 21.710(9)
_cell_measurement_reflns_used 78
_cell_measurement_temperature 298.0(10)
_cell_measurement_theta_max 14.696
_cell_measurement_theta_min 4.124
_cell_volume 2417.2(16)
_computing_cell_refinement XSCANS
_computing_data_collection 'XSCANS (Siemens, 1996)'
_computing_data_reduction XSCANS
_computing_molecular_graphics SHELXTL-Plus
_computing_publication_material SHELXTL-Plus
_computing_structure_refinement SHELXTL-Plus
_computing_structure_solution 'SHELXTL-Plus (Sheldrick, 1997)'
_diffrn_ambient_temperature 298.0(10)
_diffrn_measured_fraction_theta_full 0.994
_diffrn_measured_fraction_theta_max 0.994
_diffrn_measurement_device_type 'Bruker P4'
_diffrn_measurement_method \w
_diffrn_radiation_monochromator graphite
_diffrn_radiation_source 'fine-focus sealed tube'
_diffrn_radiation_type MoK\a
_diffrn_radiation_wavelength 0.71073
_diffrn_reflns_av_R_equivalents 0.0234
_diffrn_reflns_av_sigmaI/netI 0.0519
_diffrn_reflns_limit_h_max 11
_diffrn_reflns_limit_h_min -1
_diffrn_reflns_limit_k_max 13
_diffrn_reflns_limit_k_min -1
_diffrn_reflns_limit_l_max 26
_diffrn_reflns_limit_l_min -26
_diffrn_reflns_number 5765
_diffrn_reflns_theta_full 25.35
_diffrn_reflns_theta_max 25.35
_diffrn_reflns_theta_min 2.05
_diffrn_standards_decay_% <1
_diffrn_standards_interval_count 97
_diffrn_standards_number 3
_exptl_absorpt_coefficient_mu 0.136
_exptl_absorpt_correction_type none
_exptl_crystal_colour Colourless
_exptl_crystal_density_diffrn 1.507
_exptl_crystal_density_method 'not measured'
_exptl_crystal_description Prism
_exptl_crystal_F_000 1112
_exptl_crystal_size_max 0.60
_exptl_crystal_size_mid 0.16
_exptl_crystal_size_min 0.04
_refine_diff_density_max 0.249
_refine_diff_density_min -0.195
_refine_ls_extinction_coef 0.0072(10)
_refine_ls_extinction_expression Fc^*^=kFc[1+0.001xFc^2^\l^3^/sin(2\q)]^-1/4^
_refine_ls_extinction_method SHELXTL-Plus
_refine_ls_goodness_of_fit_ref 1.028
_refine_ls_hydrogen_treatment constr
_refine_ls_matrix_type full
_refine_ls_number_parameters 353
_refine_ls_number_reflns 4396
_refine_ls_number_restraints 0
_refine_ls_restrained_S_all 1.028
_refine_ls_R_factor_all 0.1292
_refine_ls_R_factor_gt 0.0564
_refine_ls_shift/su_max 0.000
_refine_ls_shift/su_mean 0.000
_refine_ls_structure_factor_coef Fsqd
_refine_ls_weighting_details 'calc w=1/[\s^2^(Fo^2^)+(0.0533P)^2^+1.9495P] where P=(Fo^2^+2Fc^2^)/3'
_refine_ls_weighting_scheme calc
_refine_ls_wR_factor_gt 0.1228
_refine_ls_wR_factor_ref 0.1614
_reflns_number_gt 2319
_reflns_number_total 4396
_reflns_threshold_expression I>2\s(I)
_cod_data_source_file sa2011.cif
_cod_data_source_block I
_cod_original_sg_symbol_H-M 'P 21/n'
_cod_database_code 2209993
_cod_database_fobs_code 2209993

loop_
_symmetry_equiv_pos_as_xyz
'x, y, z'
'-x+1/2, y+1/2, -z+1/2'
'-x, -y, -z'
'x-1/2, -y-1/2, z-1/2'

loop_
_atom_site_type_symbol
_atom_site_label
_atom_site_fract_x
_atom_site_fract_y
_atom_site_fract_z
_atom_site_U_iso_or_equiv
_atom_site_adp_type
_atom_site_calc_flag
_atom_site_refinement_flags
_atom_site_occupancy
F F1 0.7990(2) 0.7538(2) 0.00129(10) 0.0803(7) Uani d . 1
F F2 0.8197(2) 0.82626(19) 0.09195(10) 0.0710(6) Uani d . 1
F F3 0.7073(2) 0.9208(2) 0.02305(11) 0.0811(7) Uani d . 1
F F4 0.3989(2) 0.6794(2) 0.02094(10) 0.0719(6) Uani d . 1
F F5 0.5807(2) 0.6205(2) -0.02083(10) 0.0774(7) Uani d . 1
F F6 0.5136(2) 0.8000(2) -0.03372(9) 0.0785(7) Uani d . 1
F F7 1.0615(3) -0.0324(2) 0.09290(16) 0.1132(10) Uani d . 1
F F8 0.3581(3) 1.0514(3) 0.47961(12) 0.1179(11) Uani d . 1
O O1 0.6289(3) 0.2649(3) 0.23461(13) 0.0861(9) Uani d . 1
O O2 0.3038(4) 1.1917(3) 0.20095(15) 0.1014(11) Uani d . 1
C C1 0.7323(4) 0.8114(3) 0.04559(17) 0.0592(10) Uani d . 1
C C2 0.6038(3) 0.7480(3) 0.06619(15) 0.0490(8) Uani d . 1
C C3 0.5235(4) 0.7118(4) 0.00835(16) 0.0594(10) Uani d . 1
C C4 0.6338(3) 0.6314(3) 0.10121(14) 0.0485(8) Uani d . 1
C C5 0.7597(3) 0.5785(3) 0.10298(16) 0.0556(9) Uani d . 1
H H5A 0.8323 0.6169 0.0850 0.067 Uiso calc R 1
C C6 0.7783(4) 0.4688(3) 0.13128(16) 0.0578(10) Uani d . 1
H H6A 0.8636 0.4347 0.1322 0.069 Uiso calc R 1
C C7 0.6724(3) 0.4092(3) 0.15815(15) 0.0501(9) Uani d . 1
C C8 0.5472(4) 0.4630(3) 0.15765(15) 0.0543(9) Uani d . 1
H H8A 0.4749 0.4248 0.1760 0.065 Uiso calc R 1
C C9 0.5284(3) 0.5732(3) 0.13017(15) 0.0514(9) Uani d . 1
H H9A 0.4440 0.6090 0.1311 0.062 Uiso calc R 1
C C10 0.6918(4) 0.2906(3) 0.18851(17) 0.0588(10) Uani d . 1
C C11 0.7898(4) 0.2057(3) 0.16189(16) 0.0585(10) Uani d . 1
C C12 0.8238(4) 0.2071(3) 0.10018(18) 0.0646(10) Uani d . 1
H H12A 0.7843 0.2631 0.0740 0.078 Uiso calc R 1
C C13 0.9152(4) 0.1269(4) 0.0768(2) 0.0767(12) Uani d . 1
H H13A 0.9373 0.1277 0.0353 0.092 Uiso calc R 1
C C14 0.9720(4) 0.0468(4) 0.1162(3) 0.0789(13) Uani d . 1
C C15 0.9400(5) 0.0399(4) 0.1768(2) 0.0874(14) Uani d . 1
H H15A 0.9798 -0.0172 0.2023 0.105 Uiso calc R 1
C C16 0.8474(5) 0.1190(4) 0.1997(2) 0.0777(12) Uani d . 1
H H16A 0.8231 0.1144 0.2408 0.093 Uiso calc R 1
C C17 0.5293(3) 0.8381(3) 0.10712(15) 0.0518(9) Uani d . 1
C C18 0.4264(4) 0.9117(3) 0.08632(17) 0.0618(10) Uani d . 1
H H18A 0.3942 0.9038 0.0461 0.074 Uiso calc R 1
C C19 0.3710(4) 0.9962(3) 0.12446(18) 0.0655(11) Uani d . 1
H H19A 0.3032 1.0458 0.1094 0.079 Uiso calc R 1
C C20 0.4146(4) 1.0087(3) 0.18472(17) 0.0590(10) Uani d . 1
C C21 0.5185(4) 0.9356(3) 0.20530(17) 0.0655(11) Uani d . 1
H H21A 0.5500 0.9433 0.2456 0.079 Uiso calc R 1
C C22 0.5757(4) 0.8520(3) 0.16736(16) 0.0604(10) Uani d . 1
H H22A 0.6457 0.8045 0.1821 0.072 Uiso calc R 1
C C23 0.3526(4) 1.1021(4) 0.22442(19) 0.0674(11) Uani d . 1
C C24 0.3530(4) 1.0861(3) 0.29236(18) 0.0606(10) Uani d . 1
C C25 0.3353(4) 0.9752(4) 0.3188(2) 0.0667(11) Uani d . 1
H H25A 0.3231 0.9083 0.2940 0.080 Uiso calc R 1
C C26 0.3356(4) 0.9637(4) 0.3826(2) 0.0767(12) Uani d . 1
H H26A 0.3233 0.8895 0.4009 0.092 Uiso calc R 1
C C27 0.3545(4) 1.0632(5) 0.4175(2) 0.0780(13) Uani d . 1
C C28 0.3705(4) 1.1732(4) 0.3928(2) 0.0791(13) Uani d . 1
H H28A 0.3829 1.2395 0.4180 0.095 Uiso calc R 1
C C29 0.3683(4) 1.1854(4) 0.3296(2) 0.0714(11) Uani d . 1
H H29A 0.3771 1.2606 0.3120 0.086 Uiso calc R 1

loop_
_atom_site_aniso_label
_atom_site_aniso_U_11
_atom_site_aniso_U_22
_atom_site_aniso_U_33
_atom_site_aniso_U_12
_atom_site_aniso_U_13
_atom_site_aniso_U_23
F1 0.0806(15) 0.0812(16) 0.0798(15) -0.0119(13) 0.0305(13) -0.0027(13)
F2 0.0599(13) 0.0663(14) 0.0865(15) -0.0122(11) -0.0056(12) -0.0031(12)
F3 0.0867(16) 0.0622(15) 0.0943(17) -0.0123(13) 0.0031(13) 0.0227(13)
F4 0.0630(14) 0.0862(17) 0.0662(13) -0.0133(12) -0.0098(11) 0.0045(12)
F5 0.0941(17) 0.0789(16) 0.0591(13) -0.0043(13) -0.0025(12) -0.0170(12)
F6 0.0963(17) 0.0828(16) 0.0560(12) -0.0088(13) -0.0099(12) 0.0141(12)
F7 0.0782(17) 0.0795(19) 0.182(3) 0.0148(15) 0.0153(18) -0.0192(19)
F8 0.112(2) 0.168(3) 0.0741(17) 0.024(2) 0.0156(15) 0.0095(19)
O1 0.103(2) 0.080(2) 0.0755(19) 0.0096(18) 0.0259(17) 0.0184(16)
O2 0.143(3) 0.072(2) 0.089(2) 0.046(2) 0.007(2) 0.0073(18)
C1 0.061(2) 0.056(2) 0.060(2) -0.007(2) 0.004(2) 0.000(2)
C2 0.050(2) 0.049(2) 0.0487(19) -0.0009(17) 0.0007(16) 0.0017(16)
C3 0.067(3) 0.061(2) 0.051(2) -0.002(2) -0.0028(19) -0.001(2)
C4 0.050(2) 0.052(2) 0.0432(18) -0.0049(17) 0.0012(15) -0.0053(16)
C5 0.047(2) 0.056(2) 0.064(2) -0.0030(18) 0.0058(17) 0.0027(19)
C6 0.049(2) 0.056(2) 0.068(2) 0.0024(18) -0.0011(18) 0.002(2)
C7 0.052(2) 0.051(2) 0.0474(19) -0.0020(18) -0.0006(16) -0.0017(17)
C8 0.052(2) 0.059(2) 0.052(2) -0.0030(19) 0.0043(17) 0.0020(18)
C9 0.0435(19) 0.056(2) 0.055(2) 0.0024(17) -0.0001(16) -0.0022(18)
C10 0.064(2) 0.056(2) 0.056(2) -0.002(2) -0.0025(19) 0.0014(19)
C11 0.065(2) 0.054(2) 0.056(2) -0.0023(19) -0.0055(19) 0.0038(18)
C12 0.073(3) 0.052(2) 0.069(3) 0.005(2) 0.000(2) 0.004(2)
C13 0.078(3) 0.067(3) 0.085(3) 0.002(2) 0.013(2) -0.004(3)
C14 0.062(3) 0.059(3) 0.116(4) 0.005(2) 0.005(3) -0.017(3)
C15 0.096(3) 0.066(3) 0.100(4) 0.019(3) -0.021(3) 0.002(3)
C16 0.100(3) 0.062(3) 0.071(3) 0.005(3) -0.010(2) 0.006(2)
C17 0.054(2) 0.051(2) 0.051(2) 0.0002(18) -0.0022(16) 0.0025(17)
C18 0.069(2) 0.063(2) 0.053(2) 0.007(2) -0.0108(19) 0.004(2)
C19 0.065(2) 0.059(2) 0.072(3) 0.015(2) -0.008(2) 0.005(2)
C20 0.064(2) 0.055(2) 0.058(2) 0.0064(19) 0.0016(19) 0.0028(18)
C21 0.075(3) 0.069(3) 0.052(2) 0.015(2) -0.0070(19) -0.007(2)
C22 0.064(2) 0.059(2) 0.058(2) 0.017(2) -0.0077(19) -0.0041(19)
C23 0.074(3) 0.053(2) 0.075(3) 0.014(2) 0.006(2) 0.002(2)
C24 0.056(2) 0.054(2) 0.071(3) 0.0056(19) 0.0160(19) -0.005(2)
C25 0.062(2) 0.059(3) 0.080(3) -0.001(2) 0.011(2) -0.002(2)
C26 0.065(3) 0.078(3) 0.088(3) 0.002(2) 0.023(2) 0.021(3)
C27 0.057(3) 0.112(4) 0.066(3) 0.009(3) 0.014(2) 0.005(3)
C28 0.075(3) 0.083(3) 0.079(3) -0.005(3) 0.020(2) -0.015(3)
C29 0.073(3) 0.062(3) 0.080(3) -0.005(2) 0.023(2) -0.004(2)

loop_
_atom_type_symbol
_atom_type_description
_atom_type_scat_dispersion_real
_atom_type_scat_dispersion_imag
_atom_type_scat_source
C C 0.0033 0.0016 'International Tables Vol C Tables 4.2.6.8 and 6.1.1.4'
H H 0.0000 0.0000 'International Tables Vol C Tables 4.2.6.8 and 6.1.1.4'
O O 0.0106 0.0060 'International Tables Vol C Tables 4.2.6.8 and 6.1.1.4'
F F 0.0171 0.0103 'International Tables Vol C Tables 4.2.6.8 and 6.1.1.4'

loop_
_geom_angle_atom_site_label_1
_geom_angle_atom_site_label_2
_geom_angle_atom_site_label_3
_geom_angle
_geom_angle_publ_flag
F2 C1 F1 106.2(3) ?
F2 C1 F3 106.2(3) ?
F1 C1 F3 105.6(3) ?
F2 C1 C2 112.1(3) ?
F1 C1 C2 114.0(3) ?
F3 C1 C2 112.2(3) ?
C1 C2 C3 108.1(3) ?
C1 C2 C4 112.4(3) yes
C3 C2 C4 106.0(3) ?
C1 C2 C17 105.8(3) ?
C3 C2 C17 113.4(3) ?
C4 C2 C17 111.3(3) yes
F4 C3 F5 107.1(3) ?
F4 C3 F6 106.2(3) ?
F5 C3 F6 105.6(3) ?
F4 C3 C2 112.5(3) ?
O1 C10 C11 120.9(3) ?
O1 C10 C7 120.4(3) ?
O2 C23 C24 120.6(4) ?
O2 C23 C20 119.9(4) ?
F5 C3 C2 111.8(3) ?
F6 C3 C2 113.2(3) ?
C5 C4 C9 118.2(3) ?
C5 C4 C2 123.1(3) ?
C9 C4 C2 118.6(3) ?
C4 C5 C6 120.5(3) ?
C4 C5 H5A 119.7 ?
C6 C5 H5A 119.7 ?
C7 C6 C5 121.2(3) ?
C7 C6 H6A 119.4 ?
C5 C6 H6A 119.4 ?
C6 C7 C8 118.4(3) ?
C6 C7 C10 121.4(3) ?
C8 C7 C10 120.2(3) ?
C9 C8 C7 120.6(3) ?
C9 C8 H8A 119.7 ?
C7 C8 H8A 119.7 ?
C8 C9 C4 121.0(3) ?
C8 C9 H9A 119.5 ?
C4 C9 H9A 119.5 ?
C11 C10 C7 118.7(3) ?
C12 C11 C16 118.3(4) ?
C12 C11 C10 122.6(3) ?
C16 C11 C10 119.1(4) ?
C13 C12 C11 121.2(4) ?
C13 C12 H12A 119.4 ?
C11 C12 H12A 119.4 ?
C14 C13 C12 118.0(4) ?
C14 C13 H13A 121.0 ?
C12 C13 H13A 121.0 ?
F7 C14 C13 117.8(5) ?
F7 C14 C15 119.1(5) ?
C13 C14 C15 123.1(4) ?
C14 C15 C16 118.6(4) ?
C14 C15 H15A 120.7 ?
C16 C15 H15A 120.7 ?
C15 C16 C11 120.7(4) ?
C15 C16 H16A 119.7 ?
C11 C16 H16A 119.7 ?
C18 C17 C22 118.4(3) ?
C18 C17 C2 124.1(3) ?
C22 C17 C2 117.4(3) ?
C19 C18 C17 120.8(3) ?
C19 C18 H18A 119.6 ?
C17 C18 H18A 119.6 ?
C18 C19 C20 121.1(3) ?
C18 C19 H19A 119.5 ?
C20 C19 H19A 119.5 ?
C19 C20 C21 118.0(3) ?
C19 C20 C23 119.4(3) ?
C21 C20 C23 122.6(3) ?
C22 C21 C20 121.4(3) ?
C22 C21 H21A 119.3 ?
C20 C21 H21A 119.3 ?
C21 C22 C17 120.3(3) ?
C21 C22 H22A 119.8 ?
C17 C22 H22A 119.8 ?
C24 C23 C20 119.5(3) ?
C25 C24 C29 119.6(4) ?
C25 C24 C23 121.5(4) ?
C29 C24 C23 118.9(4) ?
C24 C25 C26 120.0(4) ?
C24 C25 H25A 120.0 ?
C26 C25 H25A 120.0 ?
C27 C26 C25 118.5(4) ?
C27 C26 H26A 120.7 ?
C25 C26 H26A 120.7 ?
C28 C27 F8 118.8(5) ?
C28 C27 C26 122.8(4) ?
F8 C27 C26 118.5(5) ?
C27 C28 C29 118.9(4) ?
C27 C28 H28A 120.5 ?
C29 C28 H28A 120.5 ?
C28 C29 C24 120.2(4) ?
C28 C29 H29A 119.9 ?
C24 C29 H29A 119.9 ?

loop_
_geom_bond_atom_site_label_1
_geom_bond_atom_site_label_2
_geom_bond_distance
_geom_bond_publ_flag
F1 C1 1.340(4) yes
F2 C1 1.332(4) yes
F3 C1 1.341(4) yes
F4 C3 1.323(4) yes
F5 C3 1.334(4) yes
F6 C3 1.348(4) yes
F7 C14 1.359(5) yes
F8 C27 1.355(5) yes
O1 C10 1.221(4) yes
O2 C23 1.223(4) yes
C1 C2 1.533(5) ?
C2 C3 1.534(5) ?
C2 C4 1.539(5) ?
C2 C17 1.541(5) ?
C4 C5 1.385(5) ?
C4 C9 1.390(5) ?
C5 C6 1.385(5) ?
C5 H5A 0.9300 ?
C6 C7 1.382(5) ?
C6 H6A 0.9300 ?
C7 C8 1.383(5) ?
C7 C10 1.494(5) ?
C8 C9 1.383(5) ?
C8 H8A 0.9300 ?
C9 H9A 0.9300 ?
C10 C11 1.484(5) ?
C11 C12 1.386(5) ?
C11 C16 1.391(5) ?
C12 C13 1.378(5) ?
C12 H12A 0.9300 ?
C13 C14 1.359(6) ?
C13 H13A 0.9300 ?
C14 C15 1.359(6) ?
C15 C16 1.374(6) ?
C15 H15A 0.9300 ?
C16 H16A 0.9300 ?
C17 C18 1.385(5) ?
C17 C22 1.390(5) ?
C18 C19 1.377(5) ?
C18 H18A 0.9300 ?
C19 C20 1.380(5) ?
C19 H19A 0.9300 ?
C20 C21 1.388(5) ?
C20 C23 1.494(5) ?
C21 C22 1.374(5) ?
C21 H21A 0.9300 ?
C22 H22A 0.9300 ?
C23 C24 1.486(5) ?
C24 C25 1.381(5) ?
C24 C29 1.382(5) ?
C25 C26 1.389(6) ?
C25 H25A 0.9300 ?
C26 C27 1.360(6) ?
C26 H26A 0.9300 ?
C27 C28 1.354(6) ?
C28 C29 1.378(6) ?
C28 H28A 0.9300 ?
C29 H29A 0.9300 ?

loop_
_geom_torsion_atom_site_label_1
_geom_torsion_atom_site_label_2
_geom_torsion_atom_site_label_3
_geom_torsion_atom_site_label_4
_geom_torsion
_geom_torsion_publ_flag
C14 F7 F8 C27 -62.2(10) ?
F2 C1 C2 C3 -168.3(3) ?
F1 C1 C2 C3 -47.7(4) ?
F3 C1 C2 C3 72.3(4) ?
F2 C1 C2 C4 -51.7(4) ?
F1 C1 C2 C4 68.9(4) ?
F3 C1 C2 C4 -171.1(3) ?
F2 C1 C2 C17 69.9(4) ?
F1 C1 C2 C17 -169.4(3) ?
F3 C1 C2 C17 -49.4(4) ?
C1 C2 C3 F4 -166.6(3) ?
C4 C2 C3 F4 72.7(4) ?
C17 C2 C3 F4 -49.6(4) ?
C1 C2 C3 F5 72.9(4) ?
C4 C2 C3 F5 -47.8(4) ?
C17 C2 C3 F5 -170.1(3) ?
C1 C2 C3 F6 -46.2(4) ?
C4 C2 C3 F6 -166.9(3) ?
C17 C2 C3 F6 70.8(4) ?
C1 C2 C4 C5 -12.0(4) ?
C3 C2 C4 C5 105.9(4) ?
C17 C2 C4 C5 -130.5(3) ?
C1 C2 C4 C9 171.0(3) ?
C3 C2 C4 C9 -71.1(4) ?
C17 C2 C4 C9 52.5(4) ?
C9 C4 C5 C6 2.0(5) ?
C2 C4 C5 C6 -175.0(3) ?
C4 C5 C6 C7 0.3(5) ?
C5 C6 C7 C8 -1.7(5) ?
C5 C6 C7 C10 179.8(3) ?
C6 C7 C8 C9 0.8(5) ?
C10 C7 C8 C9 179.4(3) ?
C7 C8 C9 C4 1.5(5) ?
C5 C4 C9 C8 -2.8(5) ?
C2 C4 C9 C8 174.3(3) ?
C6 C7 C10 O1 144.2(4) ?
C8 C7 C10 O1 -34.4(5) ?
C6 C7 C10 C11 -35.2(5) yes
C8 C7 C10 C11 146.2(3) ?
O1 C10 C11 C12 154.3(4) ?
C7 C10 C11 C12 -26.2(5) ?
O1 C10 C11 C16 -23.8(6) ?
C7 C10 C11 C16 155.6(3) ?
C16 C11 C12 C13 -1.8(6) ?
C10 C11 C12 C13 -180.0(4) ?
C11 C12 C13 C14 -0.5(6) ?
F8 F7 C14 C13 114.9(11) ?
F8 F7 C14 C15 -67.3(9) ?
C12 C13 C14 F7 179.7(4) ?
C12 C13 C14 C15 2.0(7) ?
F7 C14 C15 C16 -178.8(4) ?
C13 C14 C15 C16 -1.2(7) ?
C14 C15 C16 C11 -1.3(7) ?
C12 C11 C16 C15 2.7(6) ?
C10 C11 C16 C15 -179.1(4) ?
C1 C2 C17 C18 96.6(4) ?
C3 C2 C17 C18 -21.7(5) ?
C4 C2 C17 C18 -141.1(3) ?
C1 C2 C17 C22 -78.5(4) ?
C3 C2 C17 C22 163.2(3) ?
C4 C2 C17 C22 43.8(4) ?
C22 C17 C18 C19 -0.2(6) ?
C2 C17 C18 C19 -175.2(3) ?
C17 C18 C19 C20 -1.2(6) ?
C18 C19 C20 C21 1.7(6) ?
C18 C19 C20 C23 179.5(4) ?
C19 C20 C21 C22 -0.8(6) ?
C23 C20 C21 C22 -178.6(4) ?
C20 C21 C22 C17 -0.6(6) ?
C18 C17 C22 C21 1.1(6) ?
C2 C17 C22 C21 176.5(3) ?
C19 C20 C23 O2 -26.6(6) ?
C21 C20 C23 O2 151.2(4) ?
C19 C20 C23 C24 154.4(4) ?
C21 C20 C23 C24 -27.9(6) yes
O2 C23 C24 C25 144.0(4) ?
C20 C23 C24 C25 -37.0(6) ?
O2 C23 C24 C29 -34.5(6) ?
C20 C23 C24 C29 144.5(4) ?
C29 C24 C25 C26 -1.3(6) ?
C23 C24 C25 C26 -179.7(4) ?
C24 C25 C26 C27 -0.4(6) ?
F7 F8 C27 C28 -142.3(4) ?
F7 F8 C27 C26 37.3(3) ?
C25 C26 C27 C28 1.2(7) ?
C25 C26 C27 F8 -178.4(3) ?
F8 C27 C28 C29 179.4(4) ?
C26 C27 C28 C29 -0.2(7) ?
C27 C28 C29 C24 -1.5(6) ?
C25 C24 C29 C28 2.2(6) ?
C23 C24 C29 C28 -179.3(4) ?

loop_
_cod_related_entry_id
_cod_related_entry_database
_cod_related_entry_code
1 ChemSpider 13485648
